data_9001153
loop_
_publ_author_name
'Aurisicchio, C.'
'Fioravanti, G.'
'Grubessi, O.'
'Zanazzi, P. F.'

_publ_section_title
;
 Reappraisal of the crystal chemistry of beryl
 Sample: 24
 Note: U(1,2) for Na altered to match symmetry constraints.
;
_journal_name_full 'American Mineralogist'
_journal_page_first 826
_journal_page_last 837
_journal_volume 73
_journal_year 1988
_chemical_compound_source 'Morrua, Zambesia'
_chemical_formula_sum 'Al1.758 Be2.898 Fe0.064 H0.9 Li0.015 Mg0.258 Na0.243 O18.9 Si6.009'
_chemical_name_mineral Beryl
_space_group_IT_number 192
_symmetry_space_group_name_Hall '-P 6 2c'
_symmetry_space_group_name_H-M 'P 6/m c c'
_cell_angle_alpha 90
_cell_angle_beta 90
_cell_angle_gamma 120
_cell_formula_units_Z 2
_cell_length_a 9.2367
_cell_length_b 9.2367
_cell_length_c 9.1903
_cell_volume 679.038
_database_code_amcsd 0001176
_exptl_crystal_density_diffrn 2.744
_cod_original_formula_sum 'Si6.009 Be2.898 Li.015 Al1.758 Fe.064 Mg.258 O18.9 Na.243 H.9'
_cod_database_code 9001153

loop_
_space_group_symop_operation_xyz
x,y,z
-x,-x+y,1/2+z
x,x-y,1/2-z
-x+y,-x,-z
x-y,x,z
-y,-x,1/2+z
y,x,1/2-z
y,-x+y,-z
-y,x-y,z
x-y,-y,1/2+z
-x+y,y,1/2-z
x,y,-z
-x,-y,z
x,x-y,1/2+z
-x,-x+y,1/2-z
x-y,x,-z
-x+y,-x,z
y,x,1/2+z
-y,-x,1/2-z
-y,x-y,-z
y,-x+y,z
-x+y,y,1/2+z
x-y,-y,1/2-z
-x,-y,-z

loop_
_atom_site_aniso_label
_atom_site_aniso_U_11
_atom_site_aniso_U_22
_atom_site_aniso_U_33
_atom_site_aniso_U_12
_atom_site_aniso_U_13
_atom_site_aniso_U_23
Si1 0.00450 0.00450 0.00340 0.00230 0.00000 0.00000
Al2 0.00420 0.00420 0.00390 0.00210 0.00000 0.00000
Fe 0.00420 0.00420 0.00390 0.00210 0.00000 0.00000
Mg 0.00420 0.00420 0.00390 0.00210 0.00000 0.00000
O1 0.01220 0.01080 0.01510 0.00900 0.00000 0.00000
O2 0.01070 0.00940 0.00530 0.00590 -0.00260 -0.00040
Na 0.03930 0.03930 0.02560 0.01965 0.00000 0.00000

loop_
_atom_site_label
_atom_site_fract_x
_atom_site_fract_y
_atom_site_fract_z
_atom_site_occupancy
_atom_site_U_iso_or_equiv
_atom_site_type_symbol
_atom_site_attached_hydrogens
Si1 0.38670 0.11420 0.00000 1.00000 ? Si 0
Be 0.50000 0.00000 0.25000 0.96600 0.00600 Be 0
Li 0.50000 0.00000 0.25000 0.00500 0.00600 Li 0
Si2 0.50000 0.00000 0.25000 0.00300 0.00600 Si 0
Al1 0.50000 0.00000 0.25000 0.02600 0.00600 Al 0
Al2 0.66667 0.33333 0.25000 0.84000 ? Al 0
Fe 0.66667 0.33333 0.25000 0.03200 ? Fe 0
Mg 0.66667 0.33333 0.25000 0.12900 ? Mg 0
O1 0.30700 0.23320 0.00000 1.00000 ? O 0
O2 0.49680 0.14420 0.14520 1.00000 ? O 0
O-H 0.00000 0.00000 0.00000 0.90000 ? O 1
Na 0.00000 0.00000 0.25000 0.24300 ? Na 0

loop_
_cod_changelog_entry_id
_cod_changelog_entry_author
_cod_changelog_entry_date
_cod_changelog_entry_text
1
;cod-tools version 3.8.0
Id: cif_guess_AMCSD_atom_types 9574 2023-05-10 09:00:05Z saulius
;
2023-05-10T18:47:05+03:00
;Derived atom types and hydrogen counts
from atom names that follow the AMCSD naming convention
(Wat == water, O-H == hydroxyl).
;

loop_
_cod_related_entry_id
_cod_related_entry_database
_cod_related_entry_code
1 AMCSD 0001176
